data_4082981
loop_
_publ_author_name
'Lake, Benjamin R. M.'
'Willans, Charlotte E.'

_publ_section_title
;
 Remarkable Stability of Copper(II)--N-Heterocyclic Carbene Complexes Void
 of an Anionic Tether
;
_journal_issue 8
_journal_name_full Organometallics
_journal_page_first 2027
_journal_paper_doi 10.1021/om500178e
_journal_volume 33
_journal_year 2014
_chemical_formula_moiety 'C16 H16 Br2 Cu N4'
_chemical_formula_sum 'C16 H16 Br2 Cu N4'
_chemical_formula_weight 487.69
_chemical_name_systematic
; 
 ? 
;
_space_group_IT_number 152
_symmetry_cell_setting trigonal
_symmetry_space_group_name_Hall 'P 31 2"'
_symmetry_space_group_name_H-M 'P 31 2 1'
_atom_sites_solution_hydrogens geom
_atom_sites_solution_primary direct
_atom_sites_solution_secondary difmap
_audit_creation_method SHELXL-97
_cell_angle_alpha 90.00
_cell_angle_beta 90.00
_cell_angle_gamma 120.00
_cell_formula_units_Z 6
_cell_length_a 11.8735(5)
_cell_length_b 11.8735(5)
_cell_length_c 21.5549(10)
_cell_measurement_reflns_used 2853
_cell_measurement_temperature 100(2)
_cell_measurement_theta_max 30.6970
_cell_measurement_theta_min 3.4460
_cell_volume 2631.7(2)
_computing_cell_refinement
;
CrysAlisPro, Agilent Technologies,
Version 1.171.36.28e (release 10-06-2013 CrysAlis171 .NET)
(compiled Jun 10 2013,11:58:50)
;
_computing_data_collection
;
CrysAlisPro, Agilent Technologies,
Version 1.171.36.28e (release 10-06-2013 CrysAlis171 .NET)
(compiled Jun 10 2013,11:58:50)
;
_computing_data_reduction
;
CrysAlisPro, Agilent Technologies,
Version 1.171.36.28e (release 10-06-2013 CrysAlis171 .NET)
(compiled Jun 10 2013,11:58:50)
;
_computing_molecular_graphics 'ORTEP-III Version 1.08 (Farrugia, 2005)'
_computing_publication_material
;
enCIFer: A program for viewing, editing and visualising CIFs.
F. H. Allen, O. Johnson, G. P. Shields, B. R. Smith, M. Towler,
J. Applied Cryst., 37, 331-334, 2004
;
_computing_structure_refinement
;
SHELXS-97 (Sheldrick, G. M.    Acta Cryst. (2008). A64, 112)
XSeed (L.J.Barbour, J.Supramol. Chem., 2003, 1, 189.)
;
_computing_structure_solution
;
SHELXS-97 (Sheldrick, G. M.    Acta Cryst. (2008). A64, 112)
XSeed (L.J.Barbour, J.Supramol. Chem., 2003, 1, 189.)
;
_diffrn_ambient_temperature 100(2)
_diffrn_detector_area_resol_mean 5.3095
_diffrn_measured_fraction_theta_full 0.994
_diffrn_measured_fraction_theta_max 0.994
_diffrn_measurement_device_type 'SuperNova, Dual, Cu at zero, Atlas'
_diffrn_measurement_method '\w scans'
_diffrn_radiation_monochromator mirror
_diffrn_radiation_source 'SuperNova (Mo) X-ray Source'
_diffrn_radiation_type MoK\a
_diffrn_radiation_wavelength 0.71073
_diffrn_reflns_av_R_equivalents 0.0351
_diffrn_reflns_av_sigmaI/netI 0.0589
_diffrn_reflns_limit_h_max 15
_diffrn_reflns_limit_h_min -11
_diffrn_reflns_limit_k_max 9
_diffrn_reflns_limit_k_min -15
_diffrn_reflns_limit_l_max 28
_diffrn_reflns_limit_l_min -16
_diffrn_reflns_number 7357
_diffrn_reflns_theta_full 28.24
_diffrn_reflns_theta_max 28.24
_diffrn_reflns_theta_min 3.43
_diffrn_standards_decay_% 0
_diffrn_standards_interval_count 0
_diffrn_standards_interval_time 0
_diffrn_standards_number 0
_exptl_absorpt_coefficient_mu 5.803
_exptl_absorpt_correction_T_max 0.3365
_exptl_absorpt_correction_T_min 0.1943
_exptl_absorpt_correction_type multi-scan
_exptl_absorpt_process_details
;
CrysAlisPro, Agilent Technologies,
Version 1.171.36.32 (release 02-08-2013 CrysAlis171 .NET)
(compiled Aug  2 2013,16:46:58)
Empirical absorption correction using spherical harmonics,
 implemented in SCALE3 ABSPACK scaling algorithm.
;
_exptl_crystal_colour green
_exptl_crystal_density_diffrn 1.846
_exptl_crystal_density_method 'not measured'
_exptl_crystal_description polyhedron
_exptl_crystal_F_000 1434
_exptl_crystal_size_max 0.42
_exptl_crystal_size_mid 0.27
_exptl_crystal_size_min 0.24
_refine_diff_density_max 0.397
_refine_diff_density_min -0.448
_refine_diff_density_rms 0.095
_refine_ls_abs_structure_details 'Flack H D (1983), Acta Cryst. A39, 876-881'
_refine_ls_abs_structure_Flack 0.004(10)
_refine_ls_extinction_method none
_refine_ls_goodness_of_fit_ref 1.030
_refine_ls_hydrogen_treatment constr
_refine_ls_matrix_type full
_refine_ls_number_parameters 208
_refine_ls_number_reflns 4256
_refine_ls_number_restraints 0
_refine_ls_restrained_S_all 1.030
_refine_ls_R_factor_all 0.0398
_refine_ls_R_factor_gt 0.0336
_refine_ls_shift/su_max 0.002
_refine_ls_shift/su_mean 0.000
_refine_ls_structure_factor_coef Fsqd
_refine_ls_weighting_details 'calc w=1/[\s^2^(Fo^2^)+(0.0110P)^2^+0.0000P] where P=(Fo^2^+2Fc^2^)/3'
_refine_ls_weighting_scheme calc
_refine_ls_wR_factor_gt 0.0582
_refine_ls_wR_factor_ref 0.0610
_reflns_number_gt 3909
_reflns_number_total 4256
_reflns_threshold_expression >2sigma(I)
_cod_data_source_file om500178e_si_002.cif
_cod_data_source_block Complex5b-pyr
_cod_depositor_comments 'Adding full bibliography for 4082971--4082988.cif.'
_cod_database_code 4082981

loop_
_symmetry_equiv_pos_as_xyz
'x, y, z'
'-y, x-y, z+1/3'
'-x+y, -x, z+2/3'
'x-y, -y, -z+2/3'
'-x, -x+y, -z+1/3'
'y, x, -z'

loop_
_atom_site_label
_atom_site_type_symbol
_atom_site_fract_x
_atom_site_fract_y
_atom_site_fract_z
_atom_site_U_iso_or_equiv
_atom_site_adp_type
_atom_site_occupancy
_atom_site_symmetry_multiplicity
_atom_site_calc_flag
_atom_site_refinement_flags
Br1 Br 0.51365(3) 1.03010(4) 0.537316(19) 0.02491(10) Uani 1 1 d .
Br2 Br 0.72170(3) 0.90861(3) 0.659945(16) 0.01492(8) Uani 1 1 d .
Cu1 Cu 0.57620(4) 0.86365(4) 0.566725(19) 0.01527(10) Uani 1 1 d .
N1 N 0.8377(3) 1.0579(3) 0.50485(14) 0.0162(6) Uani 1 1 d .
N2 N 0.7203(3) 0.8749(3) 0.46038(13) 0.0138(6) Uani 1 1 d .
N3 N 0.5225(3) 0.7148(3) 0.49634(14) 0.0163(7) Uani 1 1 d .
N4 N 0.4084(3) 0.7476(3) 0.61360(14) 0.0185(7) Uani 1 1 d .
C1 C 1.1201(4) 1.3147(4) 0.5695(2) 0.0333(10) Uani 1 1 d .
H1A H 1.1168 1.3811 0.5464 0.040 Uiso 1 1 calc R
H1B H 1.1996 1.3307 0.5877 0.040 Uiso 1 1 calc R
C2 C 1.0146(3) 1.2004(4) 0.57606(17) 0.0181(8) Uani 1 1 d .
H2 H 1.0203 1.1354 0.5993 0.022 Uiso 1 1 calc R
C3 C 0.8865(3) 1.1682(3) 0.54868(17) 0.0153(8) Uani 1 1 d .
H3A H 0.8223 1.1463 0.5825 0.018 Uiso 1 1 calc R
H3B H 0.8954 1.2455 0.5267 0.018 Uiso 1 1 calc R
C4 C 0.7261(3) 0.9465(3) 0.51144(16) 0.0151(7) Uani 1 1 d .
C5 C 0.9025(4) 1.0583(4) 0.45114(19) 0.0204(9) Uani 1 1 d .
H5 H 0.9839 1.1273 0.4372 0.025 Uiso 1 1 calc R
C6 C 0.8298(4) 0.9438(4) 0.42236(18) 0.0203(8) Uani 1 1 d .
H6 H 0.8485 0.9157 0.3845 0.024 Uiso 1 1 calc R
C7 C 0.6100(3) 0.7487(4) 0.45120(17) 0.0147(7) Uani 1 1 d .
C8 C 0.5981(4) 0.6728(4) 0.40050(17) 0.0200(8) Uani 1 1 d .
H8 H 0.6637 0.7016 0.3696 0.024 Uiso 1 1 calc R
C9 C 0.4851(4) 0.5516(4) 0.39677(18) 0.0224(9) Uani 1 1 d .
H9 H 0.4723 0.4956 0.3627 0.027 Uiso 1 1 calc R
C10 C 0.3917(4) 0.5132(4) 0.44277(17) 0.0225(9) Uani 1 1 d .
H10 H 0.3139 0.4313 0.4407 0.027 Uiso 1 1 calc R
C11 C 0.4144(4) 0.5971(4) 0.49194(18) 0.0232(9) Uani 1 1 d .
H11 H 0.3511 0.5705 0.5239 0.028 Uiso 1 1 calc R
C12 C 0.2949(4) 0.7379(4) 0.5953(2) 0.0278(10) Uani 1 1 d .
H12 H 0.2949 0.7867 0.5604 0.033 Uiso 1 1 calc R
C13 C 0.1792(4) 0.6594(4) 0.6257(2) 0.0305(10) Uani 1 1 d .
H13 H 0.1012 0.6555 0.6120 0.037 Uiso 1 1 calc R
C14 C 0.1771(4) 0.5872(4) 0.6755(2) 0.0305(10) Uani 1 1 d .
H14 H 0.0982 0.5330 0.6970 0.037 Uiso 1 1 calc R
C15 C 0.2920(4) 0.5945(4) 0.6943(2) 0.0255(9) Uani 1 1 d .
H15 H 0.2933 0.5452 0.7287 0.031 Uiso 1 1 calc R
C16 C 0.4055(3) 0.6750(3) 0.66182(17) 0.0182(8) Uani 1 1 d .
H16 H 0.4840 0.6786 0.6743 0.022 Uiso 1 1 calc R

loop_
_atom_site_aniso_label
_atom_site_aniso_U_11
_atom_site_aniso_U_22
_atom_site_aniso_U_33
_atom_site_aniso_U_23
_atom_site_aniso_U_13
_atom_site_aniso_U_12
Br1 0.01659(19) 0.0211(2) 0.0368(2) 0.00260(18) -0.00573(17) 0.00922(17)
Br2 0.01064(17) 0.01679(18) 0.01499(15) -0.00308(14) -0.00048(14) 0.00509(15)
Cu1 0.0115(2) 0.0155(2) 0.0143(2) -0.00124(19) 0.00013(18) 0.00336(18)
N1 0.0154(16) 0.0138(16) 0.0186(15) -0.0004(13) 0.0021(13) 0.0066(13)
N2 0.0115(15) 0.0143(15) 0.0151(14) 0.0006(12) 0.0013(13) 0.0061(13)
N3 0.0183(16) 0.0122(15) 0.0145(14) -0.0026(13) -0.0048(13) 0.0047(14)
N4 0.0115(15) 0.0196(16) 0.0181(15) -0.0022(13) -0.0029(13) 0.0031(13)
C1 0.017(2) 0.025(2) 0.053(3) 0.006(2) -0.014(2) 0.0068(19)
C2 0.0186(19) 0.018(2) 0.0210(19) -0.0017(16) -0.0020(16) 0.0118(17)
C3 0.0123(18) 0.0084(17) 0.0237(19) -0.0007(15) 0.0016(15) 0.0041(14)
C4 0.0115(18) 0.0164(18) 0.0166(17) 0.0012(14) -0.0026(14) 0.0065(16)
C5 0.018(2) 0.016(2) 0.027(2) 0.0062(16) 0.0092(17) 0.0086(17)
C6 0.019(2) 0.023(2) 0.0219(18) -0.0016(17) 0.0045(16) 0.0123(17)
C7 0.0133(18) 0.0170(18) 0.0143(17) -0.0019(15) -0.0059(14) 0.0079(15)
C8 0.018(2) 0.025(2) 0.0219(19) -0.0050(16) -0.0010(17) 0.0146(18)
C9 0.024(2) 0.026(2) 0.023(2) -0.0127(17) -0.0129(17) 0.0172(19)
C10 0.023(2) 0.0130(19) 0.024(2) -0.0036(16) -0.0081(18) 0.0035(16)
C11 0.021(2) 0.018(2) 0.0169(18) 0.0027(17) -0.0036(17) -0.0008(17)
C12 0.018(2) 0.034(3) 0.026(2) 0.0043(19) -0.0036(18) 0.0087(19)
C13 0.013(2) 0.037(3) 0.031(2) 0.006(2) -0.0078(17) 0.0048(19)
C14 0.0107(19) 0.025(2) 0.039(2) 0.011(2) 0.0006(18) -0.0037(18)
C15 0.016(2) 0.017(2) 0.033(2) 0.0066(18) -0.0032(18) 0.0005(17)
C16 0.0132(19) 0.0121(18) 0.0235(19) -0.0013(15) -0.0025(16) 0.0020(15)

loop_
_atom_type_symbol
_atom_type_description
_atom_type_scat_dispersion_real
_atom_type_scat_dispersion_imag
_atom_type_scat_source
C C 0.0033 0.0016 'International Tables Vol C Tables 4.2.6.8 and 6.1.1.4'
H H 0.0000 0.0000 'International Tables Vol C Tables 4.2.6.8 and 6.1.1.4'
N N 0.0061 0.0033 'International Tables Vol C Tables 4.2.6.8 and 6.1.1.4'
Cu Cu 0.3201 1.2651 'International Tables Vol C Tables 4.2.6.8 and 6.1.1.4'
Br Br -0.2901 2.4595 'International Tables Vol C Tables 4.2.6.8 and 6.1.1.4'

loop_
_geom_angle_atom_site_label_1
_geom_angle_atom_site_label_2
_geom_angle_atom_site_label_3
_geom_angle
C4 Cu1 N4 169.14(14)
C4 Cu1 N3 78.81(13)
N4 Cu1 N3 90.36(12)
C4 Cu1 Br1 90.18(10)
N4 Cu1 Br1 94.78(9)
N3 Cu1 Br1 112.47(8)
C4 Cu1 Br2 91.40(10)
N4 Cu1 Br2 94.74(9)
N3 Cu1 Br2 128.28(9)
Br1 Cu1 Br2 118.27(2)
C4 N1 C5 111.5(3)
C4 N1 C3 124.5(3)
C5 N1 C3 124.0(3)
C4 N2 C6 111.3(3)
C4 N2 C7 119.8(3)
C6 N2 C7 128.9(3)
C7 N3 C11 117.2(3)
C7 N3 Cu1 113.4(2)
C11 N3 Cu1 129.3(3)
C16 N4 C12 117.9(3)
C16 N4 Cu1 121.5(2)
C12 N4 Cu1 120.6(3)
C2 C1 H1A 120.0
C2 C1 H1B 120.0
H1A C1 H1B 120.0
C1 C2 C3 123.0(4)
C1 C2 H2 118.5
C3 C2 H2 118.5
N1 C3 C2 112.1(3)
N1 C3 H3A 109.2
C2 C3 H3A 109.2
N1 C3 H3B 109.2
C2 C3 H3B 109.2
H3A C3 H3B 107.9
N1 C4 N2 104.3(3)
N1 C4 Cu1 140.4(3)
N2 C4 Cu1 115.3(2)
C6 C5 N1 107.8(3)
C6 C5 H5 126.1
N1 C5 H5 126.1
C5 C6 N2 105.1(3)
C5 C6 H6 127.5
N2 C6 H6 127.5
N3 C7 C8 124.9(3)
N3 C7 N2 112.6(3)
C8 C7 N2 122.5(3)
C7 C8 C9 116.8(3)
C7 C8 H8 121.6
C9 C8 H8 121.6
C10 C9 C8 119.8(4)
C10 C9 H9 120.1
C8 C9 H9 120.1
C9 C10 C11 118.4(4)
C9 C10 H10 120.8
C11 C10 H10 120.8
N3 C11 C10 122.8(4)
N3 C11 H11 118.6
C10 C11 H11 118.6
N4 C12 C13 122.1(4)
N4 C12 H12 118.9
C13 C12 H12 118.9
C14 C13 C12 119.7(4)
C14 C13 H13 120.1
C12 C13 H13 120.1
C13 C14 C15 118.8(4)
C13 C14 H14 120.6
C15 C14 H14 120.6
C14 C15 C16 118.9(4)
C14 C15 H15 120.6
C16 C15 H15 120.6
N4 C16 C15 122.5(4)
N4 C16 H16 118.7
C15 C16 H16 118.7

loop_
_geom_bond_atom_site_label_1
_geom_bond_atom_site_label_2
_geom_bond_distance
Br1 Cu1 2.5154(6)
Br2 Cu1 2.5267(5)
Cu1 C4 1.950(3)
Cu1 N4 2.035(3)
Cu1 N3 2.169(3)
N1 C4 1.332(4)
N1 C5 1.389(5)
N1 C3 1.478(4)
N2 C4 1.372(4)
N2 C6 1.403(5)
N2 C7 1.427(4)
N3 C7 1.330(5)
N3 C11 1.348(4)
N4 C16 1.340(5)
N4 C12 1.353(5)
C1 C2 1.315(5)
C1 H1A 0.9500
C1 H1B 0.9500
C2 C3 1.493(5)
C2 H2 0.9500
C3 H3A 0.9900
C3 H3B 0.9900
C5 C6 1.343(5)
C5 H5 0.9500
C6 H6 0.9500
C7 C8 1.378(5)
C8 C9 1.395(5)
C8 H8 0.9500
C9 C10 1.384(6)
C9 H9 0.9500
C10 C11 1.385(5)
C10 H10 0.9500
C11 H11 0.9500
C12 C13 1.381(6)
C12 H12 0.9500
C13 C14 1.367(6)
C13 H13 0.9500
C14 C15 1.384(6)
C14 H14 0.9500
C15 C16 1.389(5)
C15 H15 0.9500
C16 H16 0.9500

loop_
_geom_torsion_atom_site_label_1
_geom_torsion_atom_site_label_2
_geom_torsion_atom_site_label_3
_geom_torsion_atom_site_label_4
_geom_torsion
C4 Cu1 N3 C7 -1.0(3)
N4 Cu1 N3 C7 179.8(3)
Br1 Cu1 N3 C7 84.5(3)
Br2 Cu1 N3 C7 -83.9(3)
C4 Cu1 N3 C11 -179.7(4)
N4 Cu1 N3 C11 1.1(3)
Br1 Cu1 N3 C11 -94.2(3)
Br2 Cu1 N3 C11 97.4(3)
C4 Cu1 N4 C16 93.2(8)
N3 Cu1 N4 C16 97.5(3)
Br1 Cu1 N4 C16 -149.9(3)
Br2 Cu1 N4 C16 -30.9(3)
C4 Cu1 N4 C12 -84.2(8)
N3 Cu1 N4 C12 -79.9(3)
Br1 Cu1 N4 C12 32.7(3)
Br2 Cu1 N4 C12 151.6(3)
C4 N1 C3 C2 119.8(4)
C5 N1 C3 C2 -60.9(4)
C1 C2 C3 N1 120.0(4)
C5 N1 C4 N2 -0.1(4)
C3 N1 C4 N2 179.3(3)
C5 N1 C4 Cu1 -177.3(3)
C3 N1 C4 Cu1 2.1(6)
C6 N2 C4 N1 -0.1(4)
C7 N2 C4 N1 -178.4(3)
C6 N2 C4 Cu1 177.9(2)
C7 N2 C4 Cu1 -0.4(4)
N4 Cu1 C4 N1 -177.9(6)
N3 Cu1 C4 N1 177.7(4)
Br1 Cu1 C4 N1 64.8(4)
Br2 Cu1 C4 N1 -53.4(4)
N4 Cu1 C4 N2 5.1(9)
N3 Cu1 C4 N2 0.7(2)
Br1 Cu1 C4 N2 -112.2(2)
Br2 Cu1 C4 N2 129.6(2)
C4 N1 C5 C6 0.3(4)
C3 N1 C5 C6 -179.1(3)
N1 C5 C6 N2 -0.3(4)
C4 N2 C6 C5 0.2(4)
C7 N2 C6 C5 178.4(4)
C11 N3 C7 C8 0.1(6)
Cu1 N3 C7 C8 -178.7(3)
C11 N3 C7 N2 179.9(3)
Cu1 N3 C7 N2 1.1(4)
C4 N2 C7 N3 -0.5(5)
C6 N2 C7 N3 -178.5(3)
C4 N2 C7 C8 179.3(3)
C6 N2 C7 C8 1.3(6)
N3 C7 C8 C9 0.2(6)
N2 C7 C8 C9 -179.6(3)
C7 C8 C9 C10 0.1(5)
C8 C9 C10 C11 -0.6(6)
C7 N3 C11 C10 -0.7(6)
Cu1 N3 C11 C10 178.0(3)
C9 C10 C11 N3 0.9(6)
C16 N4 C12 C13 2.0(6)
Cu1 N4 C12 C13 179.5(3)
N4 C12 C13 C14 -0.9(7)
C12 C13 C14 C15 -0.2(7)
C13 C14 C15 C16 0.1(6)
C12 N4 C16 C15 -2.1(5)
Cu1 N4 C16 C15 -179.6(3)
C14 C15 C16 N4 1.1(6)
